data_7121953
loop_
_publ_author_name
'Thomson, Connor J.'
'Zhang, Qingzhi'
'Al-Maharik, Nawaf'
'B\"uhl, Michael'
'Cordes, David B.'
'Slawin, Alexandra M. Z.'
'O'Hagan, David'

_publ_section_title
;
 Fluorinated cyclopropanes: synthesis and chemistry of the aryl
 \a,\b,\b-trifluorocyclopropane motif.
;
_journal_issue 60
_journal_name_full 'Chemical communications (Cambridge, England)'
_journal_page_first 8415
_journal_page_last 8418
_journal_paper_doi 10.1039/c8cc04964e
_journal_volume 54
_journal_year 2018
_chemical_formula_moiety 'C16 H12 Br F2 N O2'
_chemical_formula_sum 'C16 H12 Br F2 N O2'
_chemical_formula_weight 368.18
_space_group_crystal_system monoclinic
_space_group_IT_number 14
_space_group_name_Hall '-P 2yn'
_space_group_name_H-M_alt 'P 1 21/n 1'
_symmetry_space_group_name_Hall '-P 2yn'
_symmetry_space_group_name_H-M 'P 1 21/n 1'
_atom_sites_solution_hydrogens geom
_atom_sites_solution_primary direct
_atom_sites_solution_secondary difmap
_audit_creation_date 2018-06-25
_audit_creation_method 'by CrystalStructure 4.3'
_audit_update_record
;
2018-06-25 deposited with the CCDC.
2018-07-12 downloaded from the CCDC.
;
_cell_angle_alpha 90.0000
_cell_angle_beta 92.292(5)
_cell_angle_gamma 90.0000
_cell_formula_units_Z 4
_cell_length_a 4.7918(2)
_cell_length_b 9.3365(6)
_cell_length_c 33.8797(16)
_cell_measurement_reflns_used 6830
_cell_measurement_temperature 173
_cell_measurement_theta_max 25.97
_cell_measurement_theta_min 2.25
_cell_volume 1514.52(14)
_computing_cell_refinement 'CrysAlisPro 1.171.38.46 (Rigaku OD, 2015)'
_computing_data_collection 'CrysAlisPro 1.171.38.46 (Rigaku OD, 2015)'
_computing_data_reduction 'CrysAlisPro 1.171.38.46 (Rigaku OD, 2015)'
_computing_molecular_graphics 'CrystalStructure 4.3'
_computing_publication_material 'CrystalStructure 4.3 (Rigaku, 2018)'
_computing_structure_refinement 'SHELXL Version 2018/3 (Sheldrick, 2008)'
_computing_structure_solution 'Superflip (Palatinus, et al., 2007)'
_diffrn_ambient_temperature 173
_diffrn_detector_area_resol_mean 5.811
_diffrn_measured_fraction_theta_full 0.999
_diffrn_measured_fraction_theta_max 0.862
_diffrn_measurement_device_type 'Rigaku XtaLAB P200'
_diffrn_measurement_method \w
_diffrn_radiation_type 'Mo K\a'
_diffrn_radiation_wavelength 0.71075
_diffrn_reflns_av_R_equivalents 0.0679
_diffrn_reflns_av_unetI/netI 0.0618
_diffrn_reflns_Laue_measured_fraction_full 0.999
_diffrn_reflns_Laue_measured_fraction_max 0.862
_diffrn_reflns_limit_h_max 6
_diffrn_reflns_limit_h_min -5
_diffrn_reflns_limit_k_max 12
_diffrn_reflns_limit_k_min -11
_diffrn_reflns_limit_l_max 44
_diffrn_reflns_limit_l_min -44
_diffrn_reflns_number 19235
_diffrn_reflns_point_group_measured_fraction_full 0.999
_diffrn_reflns_point_group_measured_fraction_max 0.862
_diffrn_reflns_theta_full 25.242
_diffrn_reflns_theta_max 29.015
_diffrn_reflns_theta_min 2.263
_diffrn_standards_number 0
_exptl_absorpt_coefficient_mu 2.749
_exptl_absorpt_correction_T_max 0.947
_exptl_absorpt_correction_T_min 0.601
_exptl_absorpt_correction_type multi-scan
_exptl_absorpt_process_details
;
CrysAlisPro 1.171.38.46 (Rigaku Oxford Diffraction, 2015)
Empirical absorption correction using spherical harmonics,
 implemented in SCALE3 ABSPACK scaling algorithm.
;
_exptl_crystal_colour colourless
_exptl_crystal_density_diffrn 1.615
_exptl_crystal_density_method 'not measured'
_exptl_crystal_description plate
_exptl_crystal_F_000 736.00
_exptl_crystal_recrystallization_method 'Re-crystallisation from solvent: Methanol/dichloromethane/chloroform'
_exptl_crystal_size_max 0.330
_exptl_crystal_size_mid 0.120
_exptl_crystal_size_min 0.020
_refine_diff_density_max 1.32
_refine_diff_density_min -0.66
_refine_ls_extinction_method none
_refine_ls_goodness_of_fit_ref 1.128
_refine_ls_hydrogen_treatment mixed
_refine_ls_number_parameters 202
_refine_ls_number_reflns 3492
_refine_ls_number_restraints 1
_refine_ls_R_factor_all 0.1149
_refine_ls_R_factor_gt 0.0758
_refine_ls_shift/su_max 0.001
_refine_ls_structure_factor_coef Fsqd
_refine_ls_weighting_details 'w = 1/[\s^2^(Fo^2^)+(0.0709P)^2^+6.0642P] where P=(Fo^2^+2Fc^2^)/3'
_refine_ls_weighting_scheme calc
_refine_ls_wR_factor_gt 0.1993
_refine_ls_wR_factor_ref 0.2133
_reflns_Friedel_coverage 0.000
_reflns_number_gt 2269
_reflns_number_total 3492
_reflns_threshold_expression F^2^>2.0\s(F^2^)
_cod_data_source_file c8cc04964e2.cif
_cod_data_source_block 22
_cod_depositor_comments 'Adding full bibliography for 7121950--7121954.cif.'
_cod_database_code 7121953

loop_
_space_group_symop_id
_space_group_symop_operation_xyz
1 +X,+Y,+Z
2 1/2-X,1/2+Y,1/2-Z
3 -X,-Y,-Z
4 -1/2+X,-1/2-Y,-1/2+Z

loop_
_atom_site_label
_atom_site_type_symbol
_atom_site_fract_x
_atom_site_fract_y
_atom_site_fract_z
_atom_site_U_iso_or_equiv
_atom_site_adp_type
_atom_site_occupancy
_atom_site_site_symmetry_order
_atom_site_calc_flag
_atom_site_refinement_flags_posn
_atom_site_refinement_flags_adp
Br16 Br 0.82486(18) 0.70105(11) 0.96809(2) 0.0722(4) Uani 1 1 d . .
F2 F 1.2801(7) 0.9464(4) 0.78230(11) 0.0482(9) Uani 1 1 d . .
F3 F 0.8738(7) 0.9723(4) 0.75078(11) 0.0490(9) Uani 1 1 d . .
O4 O 0.7558(7) 0.7441(5) 0.69097(12) 0.0429(11) Uani 1 1 d . .
O12 O 1.1622(7) 0.6579(4) 0.79913(11) 0.0314(8) Uani 1 1 d . .
N5 N 1.1773(8) 0.7288(5) 0.66331(13) 0.0269(9) Uani 1 1 d D .
H5 H 1.369(6) 0.700(7) 0.6686(18) 0.040 Uiso 1 1 d D U
C1 C 1.1634(10) 0.7670(6) 0.73249(15) 0.0282(11) Uani 1 1 d . .
H1 H 1.366806 0.742724 0.733327 0.034 Uiso 1 1 calc R U
C2 C 1.0782(11) 0.8787(6) 0.76056(16) 0.0321(12) Uani 1 1 d . .
C3 C 1.0074(10) 0.7309(6) 0.76965(15) 0.0277(11) Uani 1 1 d . .
H3 H 0.806621 0.703220 0.765754 0.033 Uiso 1 1 calc R U
C4 C 1.0115(10) 0.7456(6) 0.69362(16) 0.0283(11) Uani 1 1 d . .
C6 C 1.0863(10) 0.6995(6) 0.62350(16) 0.0308(11) Uani 1 1 d . .
C7 C 1.2189(13) 0.5953(8) 0.60281(18) 0.0468(15) Uani 1 1 d . .
H7 H 1.363704 0.540400 0.615397 0.056 Uiso 1 1 calc R U
C8 C 1.1428(15) 0.5699(9) 0.5638(2) 0.0573(19) Uani 1 1 d . .
H8 H 1.234879 0.497303 0.549625 0.069 Uiso 1 1 calc R U
C9 C 0.9349(16) 0.6488(9) 0.5455(2) 0.059(2) Uani 1 1 d . .
H9 H 0.885748 0.632366 0.518393 0.071 Uiso 1 1 calc R U
C10 C 0.7980(14) 0.7512(8) 0.5661(2) 0.0525(18) Uani 1 1 d . .
H10 H 0.650670 0.804211 0.553412 0.063 Uiso 1 1 calc R U
C11 C 0.8722(12) 0.7781(7) 0.60508(18) 0.0398(14) Uani 1 1 d . .
H11 H 0.777718 0.849882 0.619271 0.048 Uiso 1 1 calc R U
C13 C 1.0744(11) 0.6733(5) 0.83714(16) 0.0297(11) Uani 1 1 d . .
C14 C 0.8646(12) 0.7698(7) 0.84776(18) 0.0418(14) Uani 1 1 d . .
H14 H 0.773427 0.829143 0.828464 0.050 Uiso 1 1 calc R U
C15 C 0.7939(13) 0.7762(8) 0.88693(19) 0.0493(16) Uani 1 1 d . .
H15 H 0.653822 0.841099 0.894758 0.059 Uiso 1 1 calc R U
C16 C 0.9255(14) 0.6892(8) 0.91453(17) 0.0454(15) Uani 1 1 d . .
C17 C 1.1340(14) 0.5960(7) 0.90411(18) 0.0456(15) Uani 1 1 d . .
H17 H 1.226610 0.537975 0.923584 0.055 Uiso 1 1 calc R U
C18 C 1.2064(13) 0.5880(7) 0.86532(18) 0.0421(14) Uani 1 1 d . .
H18 H 1.348007 0.523228 0.857911 0.050 Uiso 1 1 calc R U

loop_
_atom_site_aniso_label
_atom_site_aniso_U_11
_atom_site_aniso_U_22
_atom_site_aniso_U_33
_atom_site_aniso_U_23
_atom_site_aniso_U_13
_atom_site_aniso_U_12
Br16 0.0732(6) 0.1092(8) 0.0347(4) -0.0019(4) 0.0102(3) -0.0030(5)
F2 0.047(2) 0.040(2) 0.058(2) -0.0102(16) 0.0005(16) -0.0164(16)
F3 0.049(2) 0.0322(19) 0.066(2) 0.0051(16) 0.0092(17) 0.0174(16)
O4 0.0116(17) 0.074(3) 0.043(2) 0.002(2) 0.0000(15) -0.0004(18)
O12 0.0325(19) 0.028(2) 0.034(2) 0.0014(15) -0.0022(16) 0.0081(15)
N5 0.0143(18) 0.030(2) 0.037(2) 0.0026(18) 0.0005(17) 0.0003(17)
C1 0.016(2) 0.033(3) 0.036(3) -0.001(2) 0.003(2) 0.001(2)
C2 0.027(3) 0.028(3) 0.041(3) -0.003(2) 0.001(2) -0.001(2)
C3 0.019(2) 0.031(3) 0.033(3) -0.001(2) 0.001(2) -0.003(2)
C4 0.021(3) 0.028(3) 0.035(3) 0.005(2) -0.001(2) -0.001(2)
C6 0.021(2) 0.038(3) 0.034(3) 0.000(2) 0.002(2) -0.004(2)
C7 0.036(3) 0.061(4) 0.043(3) -0.003(3) 0.002(3) 0.002(3)
C8 0.052(4) 0.071(5) 0.050(4) -0.018(4) 0.012(3) -0.013(4)
C9 0.056(4) 0.085(6) 0.037(4) -0.005(4) -0.002(3) -0.025(4)
C10 0.042(4) 0.067(5) 0.048(4) 0.010(3) -0.008(3) -0.012(3)
C11 0.030(3) 0.047(4) 0.041(3) 0.004(3) -0.006(2) -0.003(3)
C13 0.029(3) 0.021(3) 0.039(3) 0.000(2) -0.003(2) -0.005(2)
C14 0.034(3) 0.052(4) 0.040(3) 0.003(3) 0.003(2) 0.010(3)
C15 0.039(3) 0.067(5) 0.042(4) -0.005(3) 0.008(3) 0.006(3)
C16 0.046(3) 0.062(4) 0.028(3) 0.000(3) 0.001(3) -0.012(3)
C17 0.057(4) 0.039(4) 0.041(3) 0.006(3) -0.005(3) -0.005(3)
C18 0.042(3) 0.036(3) 0.047(4) 0.001(3) -0.003(3) 0.003(3)

loop_
_atom_type_symbol
_atom_type_description
_atom_type_scat_dispersion_real
_atom_type_scat_dispersion_imag
_atom_type_scat_source
C C 0.0033 0.0016
;
International Tables for Crystallography
(Vol. C, Tables 4.2.6.8 and 6.1.1.4)
;
H H 0.0000 0.0000
;
International Tables for Crystallography
(Vol. C, Table 6.1.1.4)
;
Br Br -0.2901 2.4595
;
International Tables for Crystallography
(Vol. C, Tables 4.2.6.8 and 6.1.1.4)
;
F F 0.0171 0.0103
;
International Tables for Crystallography
(Vol. C, Tables 4.2.6.8 and 6.1.1.4)
;
N N 0.0061 0.0033
;
International Tables for Crystallography
(Vol. C, Tables 4.2.6.8 and 6.1.1.4)
;
O O 0.0106 0.0060
;
International Tables for Crystallography
(Vol. C, Tables 4.2.6.8 and 6.1.1.4)
;

loop_
_geom_angle_atom_site_label_1
_geom_angle_atom_site_label_2
_geom_angle_atom_site_label_3
_geom_angle
C13 O12 C3 116.3(4)
C4 N5 C6 125.6(4)
C4 N5 H5 119(4)
C6 N5 H5 112(4)
C2 C1 C4 121.6(5)
C2 C1 C3 57.9(3)
C4 C1 C3 117.4(4)
C2 C1 H1 115.8
C4 C1 H1 115.8
C3 C1 H1 115.8
F3 C2 F2 109.2(4)
F3 C2 C3 119.6(4)
F2 C2 C3 119.8(5)
F3 C2 C1 121.1(5)
F2 C2 C1 118.1(4)
C3 C2 C1 62.7(4)
O12 C3 C2 119.5(4)
O12 C3 C1 115.7(4)
C2 C3 C1 59.4(3)
O12 C3 H3 116.6
C2 C3 H3 116.6
C1 C3 H3 116.6
O4 C4 N5 124.6(5)
O4 C4 C1 121.1(5)
N5 C4 C1 114.3(4)
C7 C6 C11 119.6(5)
C7 C6 N5 119.3(5)
C11 C6 N5 121.0(5)
C6 C7 C8 120.2(6)
C6 C7 H7 119.9
C8 C7 H7 119.9
C9 C8 C7 120.2(7)
C9 C8 H8 119.9
C7 C8 H8 119.9
C10 C9 C8 120.0(6)
C10 C9 H9 120.0
C8 C9 H9 120.0
C9 C10 C11 120.4(7)
C9 C10 H10 119.8
C11 C10 H10 119.8
C10 C11 C6 119.5(6)
C10 C11 H11 120.3
C6 C11 H11 120.3
C18 C13 O12 116.0(5)
C18 C13 C14 120.4(5)
O12 C13 C14 123.6(5)
C15 C14 C13 118.5(6)
C15 C14 H14 120.7
C13 C14 H14 120.7
C16 C15 C14 120.3(6)
C16 C15 H15 119.9
C14 C15 H15 119.9
C15 C16 C17 121.1(6)
C15 C16 Br16 119.3(5)
C17 C16 Br16 119.7(5)
C18 C17 C16 119.5(6)
C18 C17 H17 120.3
C16 C17 H17 120.3
C17 C18 C13 120.3(6)
C17 C18 H18 119.9
C13 C18 H18 119.9

loop_
_geom_bond_atom_site_label_1
_geom_bond_atom_site_label_2
_geom_bond_distance
Br16 C16 1.899(6)
F2 C2 1.349(6)
F3 C2 1.344(6)
O4 C4 1.225(6)
O12 C13 1.378(6)
O12 C3 1.398(6)
N5 C4 1.333(7)
N5 C6 1.427(7)
N5 H5 0.97(2)
C1 C2 1.480(7)
C1 C4 1.492(8)
C1 C3 1.527(7)
C1 H1 1.0000
C2 C3 1.457(8)
C3 H3 1.0000
C6 C7 1.370(9)
C6 C11 1.389(8)
C7 C8 1.376(9)
C7 H7 0.9500
C8 C9 1.368(11)
C8 H8 0.9500
C9 C10 1.367(11)
C9 H9 0.9500
C10 C11 1.378(9)
C10 H10 0.9500
C11 H11 0.9500
C13 C18 1.378(8)
C13 C14 1.407(8)
C14 C15 1.384(9)
C14 H14 0.9500
C15 C16 1.373(10)
C15 H15 0.9500
C16 C17 1.381(10)
C17 C18 1.374(9)
C17 H17 0.9500
C18 H18 0.9500

loop_
_geom_hbond_atom_site_label_D
_geom_hbond_atom_site_label_H
_geom_hbond_atom_site_label_A
_geom_hbond_distance_DH
_geom_hbond_distance_HA
_geom_hbond_distance_DA
_geom_hbond_angle_DHA
_geom_hbond_site_symmetry_A
_geom_hbond_publ_flag
N5 H5 O4 0.97(2) 2.02(4) 2.894(5) 150(5) 1_655 yes

loop_
_geom_torsion_atom_site_label_1
_geom_torsion_atom_site_label_2
_geom_torsion_atom_site_label_3
_geom_torsion_atom_site_label_4
_geom_torsion
C4 C1 C2 F3 -5.1(8)
C3 C1 C2 F3 -109.8(5)
C4 C1 C2 F2 -144.5(5)
C3 C1 C2 F2 110.9(5)
C4 C1 C2 C3 104.6(5)
C13 O12 C3 C2 87.3(5)
C13 O12 C3 C1 155.1(4)
F3 C2 C3 O12 -143.8(5)
F2 C2 C3 O12 -4.2(7)
C1 C2 C3 O12 104.1(5)
F3 C2 C3 C1 112.0(5)
F2 C2 C3 C1 -108.4(5)
C2 C1 C3 O12 -110.5(5)
C4 C1 C3 O12 137.7(5)
C4 C1 C3 C2 -111.8(5)
C6 N5 C4 O4 -3.3(9)
C6 N5 C4 C1 176.6(5)
C2 C1 C4 O4 -44.8(8)
C3 C1 C4 O4 22.6(8)
C2 C1 C4 N5 135.2(5)
C3 C1 C4 N5 -157.3(5)
C4 N5 C6 C7 -134.4(6)
C4 N5 C6 C11 47.8(8)
C11 C6 C7 C8 0.8(10)
N5 C6 C7 C8 -177.0(6)
C6 C7 C8 C9 0.2(11)
C7 C8 C9 C10 -1.4(11)
C8 C9 C10 C11 1.5(11)
C9 C10 C11 C6 -0.5(10)
C7 C6 C11 C10 -0.7(9)
N5 C6 C11 C10 177.1(5)
C3 O12 C13 C18 172.5(5)
C3 O12 C13 C14 -7.8(7)
C18 C13 C14 C15 -0.2(9)
O12 C13 C14 C15 -179.9(5)
C13 C14 C15 C16 -0.5(10)
C14 C15 C16 C17 1.4(11)
C14 C15 C16 Br16 179.8(5)
C15 C16 C17 C18 -1.5(10)
Br16 C16 C17 C18 -179.9(5)
C16 C17 C18 C13 0.8(9)
O12 C13 C18 C17 179.8(5)
C14 C13 C18 C17 0.1(9)
